data_7008298
loop_
_publ_author_name
'Mosch-Zanetti, Nadia C'
'Sachse, Anna'
'Pfoh, Roland'
'Vidovic, Denis'
'Magull, Jorg'

_publ_section_title
;
 Rhenium oxo compounds containing eta2-pyrazolate ligands.
;
_journal_issue 12
_journal_name_full 'Dalton transactions (Cambridge, England : 2003)'
_journal_page_first 2124
_journal_page_last 2129
_journal_paper_doi 10.1039/b501025j
_journal_year 2005
_chemical_formula_sum 'C15 H27 N2 O4 Re'
_chemical_formula_weight 485.58
_chemical_name_systematic
;
?
;
_space_group_IT_number 14
_symmetry_cell_setting monoclinic
_symmetry_space_group_name_Hall '-P 2ybc'
_symmetry_space_group_name_H-M 'P 1 21/c 1'
_atom_sites_solution_hydrogens geom
_atom_sites_solution_primary direct
_atom_sites_solution_secondary difmap
_audit_creation_method SHELXL-97
_cell_angle_alpha 90.00
_cell_angle_beta 109.52(3)
_cell_angle_gamma 90.00
_cell_formula_units_Z 8
_cell_length_a 16.831(3)
_cell_length_b 9.6159(19)
_cell_length_c 23.936(5)
_cell_measurement_temperature 133(2)
_cell_volume 3651.3(14)
_computing_structure_refinement 'SHELXL-97 (Sheldrick, 1997)'
_computing_structure_solution 'SHELXS-97 (Sheldrick, 1990)'
_diffrn_ambient_temperature 133(2)
_diffrn_measured_fraction_theta_full 0.933
_diffrn_measured_fraction_theta_max 0.933
_diffrn_radiation_monochromator graphite
_diffrn_radiation_source 'fine-focus sealed tube'
_diffrn_radiation_type MoK\a
_diffrn_radiation_wavelength 0.71073
_diffrn_reflns_av_R_equivalents 0.0525
_diffrn_reflns_av_sigmaI/netI 0.0585
_diffrn_reflns_limit_h_max 19
_diffrn_reflns_limit_h_min -19
_diffrn_reflns_limit_k_max 11
_diffrn_reflns_limit_k_min -10
_diffrn_reflns_limit_l_max 26
_diffrn_reflns_limit_l_min -25
_diffrn_reflns_number 13124
_diffrn_reflns_theta_full 24.73
_diffrn_reflns_theta_max 24.73
_diffrn_reflns_theta_min 2.30
_exptl_absorpt_coefficient_mu 6.673
_exptl_crystal_density_diffrn 1.767
_exptl_crystal_density_method 'not measured'
_exptl_crystal_F_000 1904
_refine_diff_density_max 1.287
_refine_diff_density_min -0.994
_refine_diff_density_rms 0.132
_refine_ls_extinction_method none
_refine_ls_goodness_of_fit_ref 0.952
_refine_ls_hydrogen_treatment mixed
_refine_ls_matrix_type full
_refine_ls_number_parameters 389
_refine_ls_number_reflns 5826
_refine_ls_number_restraints 0
_refine_ls_restrained_S_all 0.952
_refine_ls_R_factor_all 0.0437
_refine_ls_R_factor_gt 0.0300
_refine_ls_shift/su_max 0.001
_refine_ls_shift/su_mean 0.000
_refine_ls_structure_factor_coef Fsqd
_refine_ls_weighting_details 'calc w=1/[\s^2^(Fo^2^)+(0.0333P)^2^+0.0000P] where P=(Fo^2^+2Fc^2^)/3'
_refine_ls_weighting_scheme calc
_refine_ls_wR_factor_gt 0.0650
_refine_ls_wR_factor_ref 0.0707
_reflns_number_gt 4588
_reflns_number_total 5826
_reflns_threshold_expression >2sigma(I)
_cod_data_source_file b501025j.txt
_cod_data_source_block nmz584
_cod_original_cell_volume 3651.3(13)
_cod_original_sg_symbol_H-M P2(1)/c
_cod_database_code 7008298

loop_
_symmetry_equiv_pos_as_xyz
'x, y, z'
'-x, y+1/2, -z+1/2'
'-x, -y, -z'
'x, -y-1/2, z-1/2'

loop_
_atom_site_label
_atom_site_type_symbol
_atom_site_fract_x
_atom_site_fract_y
_atom_site_fract_z
_atom_site_U_iso_or_equiv
_atom_site_adp_type
_atom_site_occupancy
_atom_site_symmetry_multiplicity
_atom_site_calc_flag
_atom_site_refinement_flags
_atom_site_disorder_assembly
_atom_site_disorder_group
Re1 Re 0.262376(15) 0.34477(3) 0.106355(12) 0.02804(8) Uani 1 1 d . . .
Re2 Re 0.327970(16) 0.06727(3) 0.356874(13) 0.02972(8) Uani 1 1 d . . .
O1 O 0.2510(3) 0.1666(5) 0.1086(3) 0.0428(13) Uani 1 1 d . . .
O2 O 0.3709(2) 0.2825(5) 0.0727(2) 0.0277(10) Uani 1 1 d . . .
O3 O 0.3472(3) 0.3982(6) 0.1650(2) 0.0415(12) Uani 1 1 d . . .
O4 O 0.1776(3) 0.4090(5) 0.1222(2) 0.0407(12) Uani 1 1 d . . .
O5 O 0.3347(3) -0.1040(5) 0.3402(2) 0.0376(12) Uani 1 1 d . . .
O6 O 0.4248(3) 0.1258(5) 0.4004(2) 0.0372(11) Uani 1 1 d . . .
O7 O 0.3977(4) 0.0860(6) 0.2873(3) 0.0541(15) Uani 1 1 d . . .
O8 O 0.2718(5) 0.0650(7) 0.4036(4) 0.079(2) Uani 1 1 d . . .
N1 N 0.2086(3) 0.3835(5) 0.0142(2) 0.0239(11) Uani 1 1 d . . .
N2 N 0.2569(3) 0.4980(5) 0.0416(2) 0.0230(11) Uani 1 1 d . . .
N3 N 0.2306(4) 0.1367(6) 0.2834(4) 0.061(2) Uani 1 1 d . . .
N4 N 0.2756(4) 0.2527(6) 0.3114(3) 0.059(2) Uani 1 1 d . . .
C1 C 0.1379(3) 0.4292(7) -0.0271(3) 0.0231(13) Uani 1 1 d . . .
C2 C 0.1423(4) 0.5727(7) -0.0288(3) 0.0250(14) Uani 1 1 d . . .
H2A H 0.1023 0.6323 -0.0555 0.030 Uiso 1 1 calc R . .
C3 C 0.2160(4) 0.6145(7) 0.0158(3) 0.0243(13) Uani 1 1 d . . .
C4 C 0.0706(4) 0.3280(7) -0.0628(3) 0.0284(15) Uani 1 1 d . . .
C5 C 0.1079(4) 0.2385(9) -0.1008(4) 0.044(2) Uani 1 1 d . . .
H5B H 0.1273 0.2986 -0.1267 0.066 Uiso 1 1 calc R . .
H5C H 0.0647 0.1746 -0.1250 0.066 Uiso 1 1 calc R . .
H5D H 0.1557 0.1849 -0.0750 0.066 Uiso 1 1 calc R . .
C6 C -0.0056(4) 0.4078(9) -0.1014(4) 0.053(2) Uani 1 1 d . . .
H6B H 0.0116 0.4715 -0.1273 0.080 Uiso 1 1 calc R . .
H6C H -0.0300 0.4611 -0.0763 0.080 Uiso 1 1 calc R . .
H6D H -0.0476 0.3423 -0.1258 0.080 Uiso 1 1 calc R . .
C7 C 0.0461(5) 0.2322(9) -0.0191(4) 0.049(2) Uani 1 1 d . . .
H7A H 0.0968 0.1881 0.0080 0.073 Uiso 1 1 calc R . .
H7B H 0.0070 0.1603 -0.0414 0.073 Uiso 1 1 calc R . .
H7C H 0.0188 0.2875 0.0037 0.073 Uiso 1 1 calc R . .
C8 C 0.2520(4) 0.7560(7) 0.0355(3) 0.0299(15) Uani 1 1 d . . .
C9 C 0.2760(7) 0.7692(9) 0.1030(4) 0.065(3) Uani 1 1 d . . .
H9A H 0.2256 0.7568 0.1143 0.097 Uiso 1 1 calc R . .
H9B H 0.3001 0.8615 0.1155 0.097 Uiso 1 1 calc R . .
H9C H 0.3176 0.6977 0.1223 0.097 Uiso 1 1 calc R . .
C10 C 0.3317(5) 0.7759(9) 0.0184(5) 0.056(2) Uani 1 1 d . . .
H10A H 0.3758 0.7121 0.0417 0.084 Uiso 1 1 calc R . .
H10B H 0.3516 0.8720 0.0266 0.084 Uiso 1 1 calc R . .
H10C H 0.3185 0.7562 -0.0239 0.084 Uiso 1 1 calc R . .
C11 C 0.1881(4) 0.8692(7) 0.0058(4) 0.046(2) Uani 1 1 d . . .
H11A H 0.1375 0.8577 0.0170 0.069 Uiso 1 1 calc R . .
H11B H 0.1728 0.8617 -0.0374 0.069 Uiso 1 1 calc R . .
H11C H 0.2129 0.9608 0.0187 0.069 Uiso 1 1 calc R . .
C12 C 0.1590(4) 0.1787(7) 0.2436(3) 0.0280(15) Uani 1 1 d . . .
C13 C 0.1594(4) 0.3233(7) 0.2446(3) 0.0260(14) Uani 1 1 d . . .
H13A H 0.1174 0.3826 0.2195 0.031 Uiso 1 1 calc R . .
C14 C 0.2324(4) 0.3653(7) 0.2891(3) 0.0264(14) Uani 1 1 d . . .
C15 C 0.0949(4) 0.0763(7) 0.2064(3) 0.0307(15) Uani 1 1 d . . .
C16 C 0.0293(5) 0.1517(8) 0.1555(4) 0.051(2) Uani 1 1 d . . .
H16A H -0.0001 0.2206 0.1716 0.077 Uiso 1 1 calc R . .
H16B H -0.0114 0.0842 0.1314 0.077 Uiso 1 1 calc R . .
H16C H 0.0574 0.1986 0.1309 0.077 Uiso 1 1 calc R . .
C17 C 0.0513(5) 0.0076(9) 0.2460(3) 0.047(2) Uani 1 1 d . . .
H17A H 0.0938 -0.0350 0.2803 0.071 Uiso 1 1 calc R . .
H17B H 0.0124 -0.0642 0.2234 0.071 Uiso 1 1 calc R . .
H17C H 0.0198 0.0779 0.2596 0.071 Uiso 1 1 calc R . .
C18 C 0.1382(5) -0.0345(9) 0.1804(4) 0.049(2) Uani 1 1 d . . .
H18A H 0.1835 -0.0787 0.2125 0.073 Uiso 1 1 calc R . .
H18B H 0.1619 0.0094 0.1526 0.073 Uiso 1 1 calc R . .
H18C H 0.0968 -0.1050 0.1596 0.073 Uiso 1 1 calc R . .
C19 C 0.2636(4) 0.5127(7) 0.3090(3) 0.0300(15) Uani 1 1 d . . .
C20 C 0.1994(6) 0.5859(12) 0.3308(5) 0.077(3) Uiso 1 1 d . . .
H20A H 0.1931 0.5345 0.3644 0.116 Uiso 1 1 calc R . .
H20B H 0.1450 0.5899 0.2987 0.116 Uiso 1 1 calc R . .
H20C H 0.2189 0.6806 0.3434 0.116 Uiso 1 1 calc R . .
C21 C 0.2659(6) 0.5954(12) 0.2549(5) 0.072(3) Uiso 1 1 d . . .
H21A H 0.2964 0.5420 0.2337 0.108 Uiso 1 1 calc R . .
H21B H 0.2947 0.6842 0.2680 0.108 Uiso 1 1 calc R . .
H21C H 0.2082 0.6128 0.2286 0.108 Uiso 1 1 calc R . .
C22 C 0.3483(7) 0.5116(13) 0.3549(5) 0.083(3) Uiso 1 1 d . . .
H22A H 0.3709 0.6064 0.3610 0.124 Uiso 1 1 calc R . .
H22B H 0.3859 0.4517 0.3419 0.124 Uiso 1 1 calc R . .
H22C H 0.3440 0.4759 0.3921 0.124 Uiso 1 1 calc R . .
C23 C 0.3602(4) 0.1957(7) 0.0215(3) 0.0336(16) Uani 1 1 d . . .
H23A H 0.3263 0.2439 -0.0153 0.040 Uiso 1 1 calc R . .
H23B H 0.3320 0.1072 0.0248 0.040 Uiso 1 1 calc R . .
C24 C 0.4501(4) 0.1696(8) 0.0221(4) 0.0407(18) Uani 1 1 d . . .
H24A H 0.4770 0.0921 0.0489 0.049 Uiso 1 1 calc R . .
H24B H 0.4512 0.1492 -0.0182 0.049 Uiso 1 1 calc R . .
C25 C 0.4926(4) 0.3085(8) 0.0451(3) 0.0390(18) Uani 1 1 d . . .
H25A H 0.5525 0.2941 0.0693 0.047 Uiso 1 1 calc R . .
H25B H 0.4898 0.3713 0.0117 0.047 Uiso 1 1 calc R . .
C26 C 0.4447(4) 0.3690(8) 0.0822(4) 0.0413(18) Uani 1 1 d . . .
H26A H 0.4800 0.3686 0.1246 0.050 Uiso 1 1 calc R . .
H26B H 0.4279 0.4660 0.0701 0.050 Uiso 1 1 calc R . .
C27 C 0.3765(5) 0.0114(9) 0.2330(4) 0.048(2) Uani 1 1 d . . .
H27A H 0.3195 0.0382 0.2066 0.058 Uiso 1 1 calc R . .
H27B H 0.3769 -0.0899 0.2405 0.058 Uiso 1 1 calc R . .
C28 C 0.4419(5) 0.0482(9) 0.2049(4) 0.050(2) Uani 1 1 d . . .
H28A H 0.4729 -0.0357 0.1997 0.060 Uiso 1 1 calc R . .
H28B H 0.4155 0.0930 0.1658 0.060 Uiso 1 1 calc R . .
C29 C 0.4998(5) 0.1476(11) 0.2482(4) 0.061(2) Uiso 1 1 d . . .
H29A H 0.5528 0.1003 0.2713 0.073 Uiso 1 1 calc R . .
H29B H 0.5137 0.2274 0.2270 0.073 Uiso 1 1 calc R . .
C30 C 0.4553(6) 0.1949(10) 0.2871(5) 0.060(2) Uani 1 1 d . . .
H30A H 0.4951 0.2113 0.3276 0.072 Uiso 1 1 calc R . .
H30B H 0.4245 0.2824 0.2721 0.072 Uiso 1 1 calc R . .

loop_
_atom_site_aniso_label
_atom_site_aniso_U_11
_atom_site_aniso_U_22
_atom_site_aniso_U_33
_atom_site_aniso_U_23
_atom_site_aniso_U_13
_atom_site_aniso_U_12
Re1 0.03159(13) 0.02609(14) 0.02627(16) 0.00325(11) 0.00945(10) 0.00175(11)
Re2 0.03192(13) 0.02091(13) 0.03457(17) -0.00268(11) 0.00877(11) 0.00170(11)
O1 0.049(3) 0.028(3) 0.055(4) 0.007(2) 0.022(2) -0.003(2)
O2 0.0257(19) 0.027(2) 0.029(3) -0.007(2) 0.0073(17) -0.0010(19)
O3 0.045(3) 0.046(3) 0.030(3) -0.006(2) 0.009(2) 0.009(2)
O4 0.048(3) 0.039(3) 0.037(3) -0.001(2) 0.017(2) 0.006(2)
O5 0.051(3) 0.016(2) 0.039(3) -0.002(2) 0.006(2) 0.006(2)
O6 0.048(3) 0.029(3) 0.029(3) -0.003(2) 0.006(2) 0.005(2)
O7 0.074(4) 0.056(4) 0.043(4) -0.022(3) 0.035(3) -0.029(3)
O8 0.097(5) 0.077(5) 0.092(6) -0.053(4) 0.071(4) -0.035(4)
N1 0.031(2) 0.018(2) 0.026(3) 0.001(2) 0.013(2) -0.003(2)
N2 0.026(2) 0.019(3) 0.023(3) -0.001(2) 0.007(2) 0.000(2)
N3 0.047(3) 0.017(3) 0.085(6) -0.007(3) -0.022(3) 0.000(3)
N4 0.043(3) 0.018(3) 0.080(5) -0.012(3) -0.026(3) -0.001(3)
C1 0.027(3) 0.027(3) 0.020(3) -0.006(3) 0.013(2) 0.000(3)
C2 0.030(3) 0.022(3) 0.024(4) -0.001(3) 0.012(2) 0.004(3)
C3 0.033(3) 0.022(3) 0.024(4) -0.003(3) 0.018(3) 0.000(3)
C4 0.028(3) 0.028(3) 0.029(4) -0.012(3) 0.010(3) 0.002(3)
C5 0.041(4) 0.049(5) 0.044(5) -0.029(4) 0.018(3) -0.004(4)
C6 0.037(4) 0.048(5) 0.059(6) -0.018(4) -0.007(4) 0.007(4)
C7 0.047(4) 0.056(5) 0.048(5) -0.023(4) 0.022(4) -0.024(4)
C8 0.035(3) 0.018(3) 0.038(4) 0.001(3) 0.014(3) -0.001(3)
C9 0.107(7) 0.040(5) 0.042(5) -0.020(4) 0.017(5) -0.015(5)
C10 0.045(4) 0.033(4) 0.099(8) 0.008(5) 0.036(4) 0.002(4)
C11 0.041(4) 0.018(3) 0.077(6) 0.004(4) 0.017(4) 0.000(3)
C12 0.026(3) 0.022(3) 0.035(4) 0.001(3) 0.009(3) -0.003(3)
C13 0.033(3) 0.022(3) 0.019(3) 0.004(3) 0.004(3) 0.004(3)
C14 0.026(3) 0.025(3) 0.032(4) -0.004(3) 0.013(3) 0.002(3)
C15 0.034(3) 0.027(3) 0.031(4) -0.008(3) 0.010(3) -0.010(3)
C16 0.046(4) 0.040(4) 0.047(5) 0.003(4) -0.011(4) -0.016(4)
C17 0.046(4) 0.060(5) 0.034(5) -0.003(4) 0.011(3) -0.026(4)
C18 0.060(5) 0.043(4) 0.050(5) -0.018(4) 0.028(4) -0.006(4)
C19 0.032(3) 0.023(3) 0.036(4) -0.006(3) 0.011(3) -0.006(3)
C23 0.031(3) 0.028(3) 0.042(4) -0.012(3) 0.011(3) 0.001(3)
C24 0.036(3) 0.039(4) 0.046(5) -0.007(4) 0.012(3) 0.005(3)
C25 0.045(4) 0.049(5) 0.027(4) -0.004(3) 0.017(3) -0.005(4)
C26 0.038(3) 0.036(4) 0.051(5) -0.015(4) 0.016(3) -0.007(3)
C27 0.053(4) 0.048(5) 0.043(5) -0.016(4) 0.015(4) -0.013(4)
C28 0.050(4) 0.044(5) 0.060(6) -0.003(4) 0.023(4) 0.004(4)
C30 0.076(5) 0.057(5) 0.061(6) -0.020(5) 0.042(5) -0.034(5)

loop_
_atom_type_symbol
_atom_type_description
_atom_type_scat_dispersion_real
_atom_type_scat_dispersion_imag
_atom_type_scat_source
C C 0.0033 0.0016 'International Tables Vol C Tables 4.2.6.8 and 6.1.1.4'
H H 0.0000 0.0000 'International Tables Vol C Tables 4.2.6.8 and 6.1.1.4'
O O 0.0106 0.0060 'International Tables Vol C Tables 4.2.6.8 and 6.1.1.4'
Re Re -1.0185 7.2310 'International Tables Vol C Tables 4.2.6.8 and 6.1.1.4'
N N 0.0061 0.0033 'International Tables Vol C Tables 4.2.6.8 and 6.1.1.4'

loop_
_geom_angle_atom_site_label_1
_geom_angle_atom_site_label_2
_geom_angle_atom_site_label_3
_geom_angle
_geom_angle_site_symmetry_1
_geom_angle_site_symmetry_3
_geom_angle_publ_flag
O4 Re1 O3 103.8(2) . . ?
O4 Re1 O1 104.0(2) . . ?
O3 Re1 O1 110.1(3) . . ?
O4 Re1 N2 94.4(2) . . ?
O3 Re1 N2 102.2(2) . . ?
O1 Re1 N2 137.3(2) . . ?
O4 Re1 N1 94.0(2) . . ?
O3 Re1 N1 138.5(2) . . ?
O1 Re1 N1 101.1(2) . . ?
N2 Re1 N1 38.47(19) . . ?
O4 Re1 O2 171.0(2) . . ?
O3 Re1 O2 79.8(2) . . ?
O1 Re1 O2 82.1(2) . . ?
N2 Re1 O2 76.76(18) . . ?
N1 Re1 O2 78.15(17) . . ?
O8 Re2 O5 103.8(3) . . ?
O8 Re2 O6 103.4(3) . . ?
O5 Re2 O6 109.6(2) . . ?
O8 Re2 N3 96.1(4) . . ?
O5 Re2 N3 102.0(2) . . ?
O6 Re2 N3 137.2(3) . . ?
O8 Re2 N4 97.0(4) . . ?
O5 Re2 N4 137.7(2) . . ?
O6 Re2 N4 100.6(2) . . ?
N3 Re2 N4 38.7(2) . . ?
O8 Re2 O7 174.9(3) . . ?
O5 Re2 O7 79.6(2) . . ?
O6 Re2 O7 78.8(2) . . ?
N3 Re2 O7 79.3(3) . . ?
N4 Re2 O7 78.0(3) . . ?
C23 O2 C26 108.8(5) . . ?
C23 O2 Re1 123.9(3) . . ?
C26 O2 Re1 122.2(4) . . ?
C27 O7 C30 109.4(6) . . ?
C27 O7 Re2 125.3(5) . . ?
C30 O7 Re2 124.1(5) . . ?
C1 N1 N2 108.8(5) . . ?
C1 N1 Re1 142.2(4) . . ?
N2 N1 Re1 70.7(3) . . ?
C3 N2 N1 108.1(4) . . ?
C3 N2 Re1 143.3(4) . . ?
N1 N2 Re1 70.8(3) . . ?
C12 N3 N4 108.7(6) . . ?
C12 N3 Re2 168.3(7) . . ?
N4 N3 Re2 72.5(3) . . ?
C14 N4 N3 109.1(5) . . ?
C14 N4 Re2 168.4(7) . . ?
N3 N4 Re2 68.8(4) . . ?
N1 C1 C2 107.8(5) . . ?
N1 C1 C4 121.0(5) . . ?
C2 C1 C4 131.2(6) . . ?
C1 C2 C3 107.8(6) . . ?
N2 C3 C2 107.4(5) . . ?
N2 C3 C8 121.1(5) . . ?
C2 C3 C8 131.5(6) . . ?
C6 C4 C1 109.8(6) . . ?
C6 C4 C5 110.7(6) . . ?
C1 C4 C5 108.5(5) . . ?
C6 C4 C7 110.5(6) . . ?
C1 C4 C7 108.6(5) . . ?
C5 C4 C7 108.7(6) . . ?
C3 C8 C11 110.6(5) . . ?
C3 C8 C9 110.0(6) . . ?
C11 C8 C9 109.1(7) . . ?
C3 C8 C10 109.0(6) . . ?
C11 C8 C10 109.2(6) . . ?
C9 C8 C10 108.9(7) . . ?
N3 C12 C13 107.2(6) . . ?
N3 C12 C15 121.5(6) . . ?
C13 C12 C15 131.3(6) . . ?
C14 C13 C12 107.5(6) . . ?
N4 C14 C13 107.4(6) . . ?
N4 C14 C19 123.4(5) . . ?
C13 C14 C19 129.1(6) . . ?
C12 C15 C16 110.1(6) . . ?
C12 C15 C17 108.2(6) . . ?
C16 C15 C17 109.4(6) . . ?
C12 C15 C18 110.4(5) . . ?
C16 C15 C18 108.7(7) . . ?
C17 C15 C18 110.0(6) . . ?
C22 C19 C20 111.5(8) . . ?
C22 C19 C21 110.0(7) . . ?
C20 C19 C21 105.8(7) . . ?
C22 C19 C14 111.6(7) . . ?
C20 C19 C14 109.0(6) . . ?
C21 C19 C14 108.7(6) . . ?
O2 C23 C24 104.2(5) . . ?
C25 C24 C23 101.7(6) . . ?
C26 C25 C24 105.9(6) . . ?
O2 C26 C25 106.6(5) . . ?
O7 C27 C28 106.9(6) . . ?
C29 C28 C27 104.0(7) . . ?
C30 C29 C28 106.7(7) . . ?
O7 C30 C29 105.6(7) . . ?

loop_
_geom_bond_atom_site_label_1
_geom_bond_atom_site_label_2
_geom_bond_distance
_geom_bond_site_symmetry_2
_geom_bond_publ_flag
Re1 O4 1.710(5) . ?
Re1 O3 1.713(5) . ?
Re1 O1 1.726(5) . ?
Re1 N2 2.118(5) . ?
Re1 N1 2.120(5) . ?
Re1 O2 2.308(4) . ?
Re2 O8 1.688(6) . ?
Re2 O5 1.707(5) . ?
Re2 O6 1.709(5) . ?
Re2 N3 2.074(6) . ?
Re2 N4 2.121(6) . ?
Re2 O7 2.343(6) . ?
O2 C23 1.443(8) . ?
O2 C26 1.449(8) . ?
O7 C27 1.421(9) . ?
O7 C30 1.427(9) . ?
N1 C1 1.341(8) . ?
N1 N2 1.396(7) . ?
N2 C3 1.351(8) . ?
N3 C12 1.324(8) . ?
N3 N4 1.390(8) . ?
N4 C14 1.314(9) . ?
C1 C2 1.383(9) . ?
C1 C4 1.521(8) . ?
C2 C3 1.399(9) . ?
C3 C8 1.500(9) . ?
C4 C6 1.515(9) . ?
C4 C5 1.531(9) . ?
C4 C7 1.550(11) . ?
C8 C11 1.529(9) . ?
C8 C9 1.536(11) . ?
C8 C10 1.539(10) . ?
C12 C13 1.391(9) . ?
C12 C15 1.512(8) . ?
C13 C14 1.391(9) . ?
C14 C19 1.531(9) . ?
C15 C16 1.526(10) . ?
C15 C17 1.528(10) . ?
C15 C18 1.535(10) . ?
C19 C22 1.480(12) . ?
C19 C20 1.520(13) . ?
C19 C21 1.530(13) . ?
C23 C24 1.530(9) . ?
C24 C25 1.529(10) . ?
C25 C26 1.501(10) . ?
C27 C28 1.512(12) . ?
C28 C29 1.505(12) . ?
C29 C30 1.450(13) . ?
